data_4082271
loop_
_publ_author_name
'Namorado, S\'onia'
'Antunes, Maria Augusta'
'Veiros, Luis F.'
'Ascenso, Jos\'e R.'
'Duarte, M. Teresa'
'Martins, Ana M.'

_publ_section_title
;
 Ionic Hydrogenation of Ketones with Molybdenum
 Pentabenzylcyclopentadienyl Hydride Catalysts
;
_journal_coden_ASTM ORGND7
_journal_issue 18
_journal_name_full Organometallics
_journal_page_first 4589
_journal_page_last 4599
_journal_paper_doi 10.1021/om800379z
_journal_volume 27
_journal_year 2008
_chemical_formula_sum 'C46 H41 B F4 Mo O4'
_chemical_formula_weight 840.54
_space_group_IT_number 2
_symmetry_cell_setting triclinic
_symmetry_Int_Tables_number 2
_symmetry_space_group_name_Hall '-P 1'
_symmetry_space_group_name_H-M 'P -1'
_atom_sites_solution_hydrogens geom
_atom_sites_solution_primary direct
_atom_sites_solution_secondary difmap
_audit_creation_method SHELXL-97
_cell_angle_alpha 83.015(18)
_cell_angle_beta 89.04(2)
_cell_angle_gamma 89.57(2)
_cell_formula_units_Z 4
_cell_length_a 12.661(5)
_cell_length_b 15.214(5)
_cell_length_c 21.710(7)
_cell_measurement_reflns_used 3215
_cell_measurement_temperature 150(2)
_cell_measurement_theta_max 0.00
_cell_measurement_theta_min 0.00
_cell_volume 4150(3)
_computing_cell_refinement 'Bruker SMART'
_computing_data_collection 'Bruker SMART'
_computing_data_reduction 'Bruker SAINT'
_computing_molecular_graphics 'ORTEP3 (J. Appl. Crystallogr. 1997, 30, 565)'
_computing_publication_material 'CIFTAB (Sheldrick, 1998)'
_computing_structure_refinement 'SHELXL-97 (Sheldrick, 1997)'
_computing_structure_solution 'SHELXS-97 (Sheldrick,1990)'
_diffrn_ambient_temperature 150(2)
_diffrn_measured_fraction_theta_full 0.983
_diffrn_measured_fraction_theta_max 0.983
_diffrn_measurement_device_type 'CCD area detector'
_diffrn_measurement_method 'phi and omega scans'
_diffrn_radiation_monochromator graphite
_diffrn_radiation_probe x-ray
_diffrn_radiation_type MoK\a
_diffrn_radiation_wavelength 0.71069
_diffrn_reflns_av_R_equivalents 0.0997
_diffrn_reflns_av_sigmaI/netI 0.1843
_diffrn_reflns_limit_h_max 15
_diffrn_reflns_limit_h_min -15
_diffrn_reflns_limit_k_max 18
_diffrn_reflns_limit_k_min -19
_diffrn_reflns_limit_l_max 27
_diffrn_reflns_limit_l_min -27
_diffrn_reflns_number 45230
_diffrn_reflns_theta_full 26.51
_diffrn_reflns_theta_max 26.51
_diffrn_reflns_theta_min 0.94
_diffrn_source 'fine-focus sealed tube'
_exptl_absorpt_coefficient_mu 0.376
_exptl_absorpt_correction_T_max 0.9851
_exptl_absorpt_correction_T_min 0.9153
_exptl_absorpt_correction_type multi-scan
_exptl_absorpt_process_details 'SADABS (Sheldrick, 1996)'
_exptl_crystal_colour purple
_exptl_crystal_density_diffrn 1.345
_exptl_crystal_density_method 'not measured'
_exptl_crystal_description prism
_exptl_crystal_F_000 1728
_exptl_crystal_size_max 0.24
_exptl_crystal_size_mid 0.18
_exptl_crystal_size_min 0.04
_platon_squeeze_details
;
;
_refine_diff_density_max 0.589
_refine_diff_density_min -0.851
_refine_diff_density_rms 0.118
_refine_ls_extinction_method none
_refine_ls_goodness_of_fit_ref 0.940
_refine_ls_hydrogen_treatment constr
_refine_ls_matrix_type full
_refine_ls_number_parameters 1009
_refine_ls_number_reflns 16918
_refine_ls_number_restraints 0
_refine_ls_restrained_S_all 0.940
_refine_ls_R_factor_all 0.1707
_refine_ls_R_factor_gt 0.0787
_refine_ls_shift/su_max 0.001
_refine_ls_shift/su_mean 0.000
_refine_ls_structure_factor_coef Fsqd
_refine_ls_weighting_details 'calc w=1/[\s^2^(Fo^2^)+(0.0922P)^2^+0.0000P] where P=(Fo^2^+2Fc^2^)/3'
_refine_ls_weighting_scheme calc
_refine_ls_wR_factor_gt 0.1825
_refine_ls_wR_factor_ref 0.2114
_reflns_number_gt 7560
_reflns_number_total 16918
_reflns_threshold_expression >2sigma(I)
_cod_duplicate_entry 4071775
_cod_data_source_file om800379zsup2.cif
_cod_data_source_block mobf4-p-1
_cod_original_cell_volume 4150(2)
_cod_database_code 4082271

loop_
_symmetry_equiv_pos_as_xyz
'x, y, z'
'-x, -y, -z'

loop_
_atom_site_label
_atom_site_type_symbol
_atom_site_fract_x
_atom_site_fract_y
_atom_site_fract_z
_atom_site_U_iso_or_equiv
_atom_site_adp_type
_atom_site_occupancy
_atom_site_symmetry_multiplicity
_atom_site_calc_flag
_atom_site_refinement_flags
B2 B 0.5700(11) 0.3450(10) 0.1459(7) 0.082(4) Uani 1 1 d .
F5 F 0.5465(6) 0.2648(5) 0.1373(4) 0.152(3) Uani 1 1 d .
F6 F 0.5107(6) 0.3648(5) 0.1941(4) 0.157(4) Uani 1 1 d .
F7 F 0.5428(6) 0.4077(6) 0.0979(4) 0.162(4) Uani 1 1 d .
F8 F 0.6765(4) 0.3566(4) 0.1573(2) 0.0842(17) Uani 1 1 d .
B1 B 0.5535(11) 0.1506(8) 0.8536(7) 0.076(3) Uani 1 1 d .
F1 F 0.5278(7) 0.2296(5) 0.8692(5) 0.167(4) Uani 1 1 d .
F2 F 0.5305(5) 0.0852(5) 0.9019(3) 0.113(2) Uani 1 1 d .
F3 F 0.4977(6) 0.1325(5) 0.8053(4) 0.134(3) Uani 1 1 d .
F4 F 0.6606(4) 0.1437(4) 0.8437(2) 0.0853(17) Uani 1 1 d .
Mo2 Mo 0.73350(5) 0.86229(4) 0.85550(3) 0.03148(18) Uani 1 1 d .
O1A O 0.6703(5) 0.6851(4) 0.9371(3) 0.0665(18) Uani 1 1 d .
O2A O 0.9212(5) 0.8140(4) 0.9458(2) 0.0673(17) Uani 1 1 d .
O3A O 0.7280(4) 1.0011(4) 0.9519(3) 0.0587(16) Uani 1 1 d .
C6A C 0.6855(6) 0.7527(6) 0.9092(4) 0.051(2) Uani 1 1 d .
C7A C 0.8540(6) 0.8318(5) 0.9104(3) 0.0439(19) Uani 1 1 d .
C8A C 0.7277(6) 0.9550(5) 0.9161(3) 0.0411(19) Uani 1 1 d .
O4A O 0.5681(4) 0.8989(4) 0.8479(2) 0.0478(13) Uani 1 1 d .
C9A C 0.4874(8) 0.9070(6) 0.8776(4) 0.062(2) Uani 1 1 d .
C91A C 0.4839(8) 0.8876(7) 0.9483(4) 0.076(3) Uani 1 1 d .
H91D H 0.5540 0.8686 0.9633 0.113 Uiso 1 1 calc R
H91E H 0.4327 0.8406 0.9609 0.113 Uiso 1 1 calc R
H91F H 0.4627 0.9413 0.9662 0.113 Uiso 1 1 calc R
C92A C 0.3895(7) 0.9372(8) 0.8448(5) 0.090(3) Uani 1 1 d .
H92D H 0.4041 0.9475 0.8001 0.134 Uiso 1 1 calc R
H92E H 0.3647 0.9923 0.8594 0.134 Uiso 1 1 calc R
H92F H 0.3351 0.8917 0.8533 0.134 Uiso 1 1 calc R
C1A C 0.8435(5) 0.9267(4) 0.7727(3) 0.0330(16) Uani 1 1 d .
C10A C 0.9175(6) 1.0043(4) 0.7694(3) 0.0400(18) Uani 1 1 d .
H10C H 0.9732 0.9958 0.7381 0.048 Uiso 1 1 calc R
H10D H 0.8773 1.0582 0.7536 0.048 Uiso 1 1 calc R
C11A C 0.9707(6) 1.0221(4) 0.8275(3) 0.0389(18) Uani 1 1 d .
C12A C 0.9210(6) 1.0737(5) 0.8657(4) 0.047(2) Uani 1 1 d .
H12A H 0.8534 1.0978 0.8548 0.056 Uiso 1 1 calc R
C13A C 0.9676(8) 1.0927(5) 0.9218(4) 0.059(2) Uani 1 1 d .
H13A H 0.9305 1.1268 0.9491 0.071 Uiso 1 1 calc R
C14A C 1.0640(8) 1.0619(6) 0.9352(4) 0.060(2) Uani 1 1 d .
H14A H 1.0953 1.0746 0.9725 0.072 Uiso 1 1 calc R
C15A C 1.1203(7) 1.0121(6) 0.8969(4) 0.062(2) Uani 1 1 d .
H15A H 1.1895 0.9911 0.9070 0.075 Uiso 1 1 calc R
C16A C 1.0716(7) 0.9937(5) 0.8424(4) 0.056(2) Uani 1 1 d .
H16A H 1.1094 0.9605 0.8149 0.067 Uiso 1 1 calc R
C2A C 0.7382(6) 0.9325(5) 0.7514(3) 0.0350(17) Uani 1 1 d .
C20A C 0.6755(6) 1.0146(5) 0.7313(3) 0.047(2) Uani 1 1 d .
H20C H 0.6931 1.0603 0.7582 0.056 Uiso 1 1 calc R
H20D H 0.5994 1.0011 0.7375 0.056 Uiso 1 1 calc R
C21A C 0.6952(6) 1.0531(5) 0.6625(3) 0.0424(19) Uani 1 1 d .
C22A C 0.6229(6) 1.1168(5) 0.6364(4) 0.051(2) Uani 1 1 d .
H22A H 0.5629 1.1327 0.6596 0.061 Uiso 1 1 calc R
C23A C 0.6405(10) 1.1556(6) 0.5768(5) 0.079(3) Uani 1 1 d .
H23A H 0.5917 1.1988 0.5591 0.095 Uiso 1 1 calc R
C24A C 0.7259(10) 1.1344(6) 0.5416(4) 0.074(3) Uani 1 1 d .
H24A H 0.7360 1.1623 0.5004 0.089 Uiso 1 1 calc R
C25A C 0.7969(7) 1.0716(6) 0.5676(4) 0.064(3) Uani 1 1 d .
H25A H 0.8580 1.0570 0.5449 0.076 Uiso 1 1 calc R
C26A C 0.7776(7) 1.0302(6) 0.6274(4) 0.052(2) Uani 1 1 d .
H26A H 0.8239 0.9842 0.6440 0.062 Uiso 1 1 calc R
C3A C 0.6995(5) 0.8429(5) 0.7509(3) 0.0329(16) Uani 1 1 d .
C30A C 0.5912(6) 0.8204(5) 0.7276(3) 0.0436(19) Uani 1 1 d .
H30C H 0.5765 0.7570 0.7403 0.052 Uiso 1 1 calc R
H30D H 0.5364 0.8555 0.7468 0.052 Uiso 1 1 calc R
C31A C 0.5853(6) 0.8396(5) 0.6578(3) 0.0379(18) Uani 1 1 d .
C32A C 0.4976(6) 0.8801(5) 0.6305(3) 0.0428(19) Uani 1 1 d .
H32A H 0.4403 0.8957 0.6559 0.051 Uiso 1 1 calc R
C33A C 0.4913(7) 0.8986(6) 0.5666(4) 0.066(3) Uani 1 1 d .
H33A H 0.4300 0.9270 0.5488 0.080 Uiso 1 1 calc R
C34A C 0.5713(8) 0.8769(6) 0.5291(4) 0.060(2) Uani 1 1 d .
H34A H 0.5665 0.8890 0.4853 0.072 Uiso 1 1 calc R
C35A C 0.6582(7) 0.8375(6) 0.5555(4) 0.053(2) Uani 1 1 d .
H35A H 0.7152 0.8229 0.5295 0.064 Uiso 1 1 calc R
C36A C 0.6665(6) 0.8184(5) 0.6173(3) 0.0441(19) Uani 1 1 d .
H36A H 0.7286 0.7899 0.6339 0.053 Uiso 1 1 calc R
C4A C 0.7799(5) 0.7835(4) 0.7716(3) 0.0324(16) Uani 1 1 d .
C40A C 0.7700(6) 0.6835(5) 0.7798(3) 0.0419(19) Uani 1 1 d .
H40C H 0.7006 0.6672 0.7994 0.050 Uiso 1 1 calc R
H40D H 0.8254 0.6579 0.8084 0.050 Uiso 1 1 calc R
C41A C 0.7802(6) 0.6429(5) 0.7195(3) 0.0420(19) Uani 1 1 d .
C42A C 0.6937(7) 0.6048(5) 0.6958(4) 0.057(2) Uani 1 1 d .
H42A H 0.6287 0.6010 0.7184 0.068 Uiso 1 1 calc R
C43A C 0.7016(11) 0.5719(6) 0.6390(5) 0.087(4) Uani 1 1 d .
H43A H 0.6403 0.5483 0.6225 0.104 Uiso 1 1 calc R
C44A C 0.7949(10) 0.5723(6) 0.6059(4) 0.073(3) Uani 1 1 d .
H44A H 0.8006 0.5486 0.5674 0.088 Uiso 1 1 calc R
C45A C 0.8787(9) 0.6089(6) 0.6317(4) 0.069(3) Uani 1 1 d .
H45A H 0.9447 0.6102 0.6101 0.083 Uiso 1 1 calc R
C46A C 0.8736(7) 0.6439(5) 0.6866(4) 0.051(2) Uani 1 1 d .
H46A H 0.9349 0.6690 0.7020 0.061 Uiso 1 1 calc R
C5A C 0.8690(5) 0.8353(5) 0.7872(3) 0.0317(16) Uani 1 1 d .
C50A C 0.9768(5) 0.7982(5) 0.8019(3) 0.0393(18) Uani 1 1 d .
H50C H 0.9697 0.7350 0.8188 0.047 Uiso 1 1 calc R
H50D H 1.0073 0.8296 0.8347 0.047 Uiso 1 1 calc R
C51A C 1.0529(6) 0.8052(5) 0.7467(4) 0.0453(19) Uani 1 1 d .
C52A C 1.0225(6) 0.8328(6) 0.6861(4) 0.052(2) Uani 1 1 d .
H52A H 0.9508 0.8478 0.6779 0.062 Uiso 1 1 calc R
C53A C 1.0942(8) 0.8385(7) 0.6386(4) 0.070(3) Uani 1 1 d .
H53A H 1.0724 0.8602 0.5979 0.083 Uiso 1 1 calc R
C54A C 1.1962(8) 0.8138(7) 0.6482(5) 0.073(3) Uani 1 1 d .
H54A H 1.2449 0.8162 0.6143 0.087 Uiso 1 1 calc R
C55A C 1.2288(7) 0.7851(6) 0.7079(5) 0.067(3) Uani 1 1 d .
H55A H 1.3004 0.7681 0.7148 0.080 Uiso 1 1 calc R
C56A C 1.1572(6) 0.7807(5) 0.7584(4) 0.049(2) Uani 1 1 d .
H56A H 1.1796 0.7616 0.7994 0.059 Uiso 1 1 calc R
Mo1 Mo 0.25319(5) 0.36196(4) 0.85412(3) 0.03375(19) Uani 1 1 d .
O1 O 0.2607(5) 0.5056(4) 0.9473(3) 0.0655(17) Uani 1 1 d .
O2 O 0.0591(5) 0.3219(4) 0.9434(2) 0.0613(17) Uani 1 1 d .
O3 O 0.3102(5) 0.1859(4) 0.9393(3) 0.0653(18) Uani 1 1 d .
C6 C 0.2581(6) 0.4568(6) 0.9123(4) 0.050(2) Uani 1 1 d .
C7 C 0.1296(7) 0.3360(5) 0.9097(4) 0.045(2) Uani 1 1 d .
C8 C 0.2954(6) 0.2510(6) 0.9107(4) 0.049(2) Uani 1 1 d .
O4 O 0.4185(4) 0.3951(4) 0.8466(2) 0.0569(16) Uani 1 1 d .
C9 C 0.4943(9) 0.4071(7) 0.8744(5) 0.077(3) Uani 1 1 d .
C91 C 0.5982(8) 0.4360(8) 0.8396(5) 0.109(4) Uani 1 1 d .
H91A H 0.5859 0.4447 0.7949 0.163 Uiso 1 1 calc R
H91B H 0.6521 0.3901 0.8490 0.163 Uiso 1 1 calc R
H91C H 0.6223 0.4916 0.8530 0.163 Uiso 1 1 calc R
C92 C 0.5010(8) 0.3941(9) 0.9426(4) 0.103(4) Uani 1 1 d .
H92A H 0.4318 0.3762 0.9607 0.155 Uiso 1 1 calc R
H92B H 0.5224 0.4495 0.9574 0.155 Uiso 1 1 calc R
H92C H 0.5533 0.3478 0.9552 0.155 Uiso 1 1 calc R
C1 C 0.1471(5) 0.4242(4) 0.7715(3) 0.0328(16) Uani 1 1 d .
C10 C 0.0707(7) 0.5013(5) 0.7671(3) 0.050(2) Uani 1 1 d .
H10A H 0.1100 0.5554 0.7509 0.060 Uiso 1 1 calc R
H10B H 0.0170 0.4915 0.7360 0.060 Uiso 1 1 calc R
C11 C 0.0136(7) 0.5189(5) 0.8257(4) 0.051(2) Uani 1 1 d .
C12 C -0.0857(7) 0.4900(6) 0.8408(4) 0.061(2) Uani 1 1 d .
H12 H -0.1211 0.4564 0.8134 0.073 Uiso 1 1 calc R
C13 C -0.1374(8) 0.5075(7) 0.8946(4) 0.068(3) Uani 1 1 d .
H13 H -0.2063 0.4856 0.9050 0.082 Uiso 1 1 calc R
C14 C -0.0843(9) 0.5584(7) 0.9326(4) 0.076(3) Uani 1 1 d .
H14 H -0.1180 0.5703 0.9701 0.091 Uiso 1 1 calc R
C15 C 0.0126(9) 0.5921(6) 0.9192(4) 0.068(3) Uani 1 1 d .
H15 H 0.0454 0.6285 0.9459 0.082 Uiso 1 1 calc R
C16 C 0.0634(7) 0.5719(5) 0.8651(3) 0.052(2) Uani 1 1 d .
H16 H 0.1323 0.5941 0.8549 0.063 Uiso 1 1 calc R
C2 C 0.1201(6) 0.3322(5) 0.7852(3) 0.0368(17) Uani 1 1 d .
C20 C 0.0134(5) 0.2951(5) 0.8004(3) 0.0407(18) Uani 1 1 d .
H20A H -0.0183 0.3255 0.8342 0.049 Uiso 1 1 calc R
H20B H 0.0210 0.2317 0.8164 0.049 Uiso 1 1 calc R
C21 C -0.0624(6) 0.3037(5) 0.7461(3) 0.0456(19) Uani 1 1 d .
C22 C -0.1659(6) 0.2790(5) 0.7570(4) 0.048(2) Uani 1 1 d .
H22 H -0.1887 0.2595 0.7983 0.058 Uiso 1 1 calc R
C23 C -0.2382(7) 0.2820(6) 0.7090(5) 0.062(3) Uani 1 1 d .
H23 H -0.3094 0.2644 0.7173 0.074 Uiso 1 1 calc R
C24 C -0.2054(8) 0.3101(6) 0.6505(5) 0.070(3) Uani 1 1 d .
H24 H -0.2544 0.3123 0.6177 0.084 Uiso 1 1 calc R
C25 C -0.1041(8) 0.3352(6) 0.6375(4) 0.065(3) Uani 1 1 d .
H25 H -0.0834 0.3560 0.5960 0.079 Uiso 1 1 calc R
C26 C -0.0284(7) 0.3306(6) 0.6857(4) 0.054(2) Uani 1 1 d .
H26 H 0.0434 0.3457 0.6767 0.064 Uiso 1 1 calc R
C3 C 0.2118(5) 0.2806(4) 0.7715(3) 0.0310(16) Uani 1 1 d .
C30 C 0.2213(6) 0.1817(4) 0.7798(3) 0.0390(18) Uani 1 1 d .
H30A H 0.1649 0.1567 0.8087 0.047 Uiso 1 1 calc R
H30B H 0.2901 0.1645 0.7988 0.047 Uiso 1 1 calc R
C31 C 0.2130(7) 0.1422(5) 0.7189(3) 0.044(2) Uani 1 1 d .
C32 C 0.1211(7) 0.1422(5) 0.6873(4) 0.051(2) Uani 1 1 d .
H32 H 0.0598 0.1669 0.7045 0.061 Uiso 1 1 calc R
C33 C 0.1120(8) 0.1073(6) 0.6298(4) 0.070(3) Uani 1 1 d .
H33 H 0.0466 0.1084 0.6089 0.083 Uiso 1 1 calc R
C34 C 0.2019(9) 0.0719(6) 0.6055(4) 0.075(3) Uani 1 1 d .
H34 H 0.1995 0.0492 0.5667 0.090 Uiso 1 1 calc R
C35 C 0.2955(9) 0.0693(6) 0.6376(4) 0.075(3) Uani 1 1 d .
H35 H 0.3564 0.0436 0.6208 0.090 Uiso 1 1 calc R
C36 C 0.3025(8) 0.1038(6) 0.6943(4) 0.068(3) Uani 1 1 d .
H36 H 0.3674 0.1011 0.7158 0.081 Uiso 1 1 calc R
C4 C 0.2925(5) 0.3404(5) 0.7502(3) 0.0338(16) Uani 1 1 d .
C40 C 0.3987(6) 0.3177(6) 0.7256(3) 0.046(2) Uani 1 1 d .
H40A H 0.4124 0.2538 0.7374 0.055 Uiso 1 1 calc R
H40B H 0.4530 0.3510 0.7453 0.055 Uiso 1 1 calc R
C41 C 0.4094(6) 0.3387(5) 0.6554(3) 0.0371(17) Uani 1 1 d .
C42 C 0.3297(6) 0.3167(5) 0.6166(4) 0.050(2) Uani 1 1 d .
H42 H 0.2674 0.2886 0.6340 0.060 Uiso 1 1 calc R
C43 C 0.3407(7) 0.3351(5) 0.5546(3) 0.049(2) Uani 1 1 d .
H43 H 0.2862 0.3185 0.5288 0.059 Uiso 1 1 calc R
C44 C 0.4277(8) 0.3767(6) 0.5279(4) 0.062(2) Uani 1 1 d .
H44 H 0.4340 0.3903 0.4841 0.074 Uiso 1 1 calc R
C45 C 0.5073(7) 0.3987(6) 0.5668(4) 0.060(2) Uani 1 1 d .
H45 H 0.5696 0.4268 0.5494 0.072 Uiso 1 1 calc R
C46 C 0.4966(6) 0.3803(5) 0.6302(3) 0.0401(18) Uani 1 1 d .
H46 H 0.5505 0.3970 0.6563 0.048 Uiso 1 1 calc R
C5 C 0.2509(6) 0.4303(5) 0.7507(3) 0.0358(18) Uani 1 1 d .
C50 C 0.3130(6) 0.5123(5) 0.7304(3) 0.047(2) Uani 1 1 d .
H50A H 0.3889 0.4988 0.7370 0.057 Uiso 1 1 calc R
H50B H 0.2927 0.5581 0.7572 0.057 Uiso 1 1 calc R
C51 C 0.2979(6) 0.5513(5) 0.6615(3) 0.0424(19) Uani 1 1 d .
C52 C 0.2153(8) 0.5285(5) 0.6250(3) 0.059(2) Uani 1 1 d .
H52 H 0.1688 0.4834 0.6431 0.071 Uiso 1 1 calc R
C53 C 0.1948(8) 0.5649(6) 0.5655(4) 0.071(3) Uani 1 1 d .
H53 H 0.1371 0.5465 0.5429 0.086 Uiso 1 1 calc R
C54 C 0.2650(10) 0.6317(7) 0.5401(5) 0.082(3) Uani 1 1 d .
H54 H 0.2544 0.6610 0.4995 0.098 Uiso 1 1 calc R
C55 C 0.3498(10) 0.6544(6) 0.5746(5) 0.084(4) Uani 1 1 d .
H55 H 0.3977 0.6979 0.5561 0.101 Uiso 1 1 calc R
C56 C 0.3680(7) 0.6157(5) 0.6361(4) 0.055(2) Uani 1 1 d .
H56 H 0.4259 0.6332 0.6591 0.066 Uiso 1 1 calc R

loop_
_atom_site_aniso_label
_atom_site_aniso_U_11
_atom_site_aniso_U_22
_atom_site_aniso_U_33
_atom_site_aniso_U_23
_atom_site_aniso_U_13
_atom_site_aniso_U_12
B2 0.072(9) 0.087(11) 0.087(10) -0.005(8) -0.002(7) 0.005(8)
F5 0.148(7) 0.070(5) 0.252(10) -0.067(6) -0.006(6) -0.036(5)
F6 0.140(7) 0.126(7) 0.206(9) -0.040(6) 0.091(6) -0.017(5)
F7 0.120(6) 0.168(8) 0.176(8) 0.066(7) -0.042(6) -0.023(6)
F8 0.078(4) 0.093(4) 0.080(4) -0.001(3) -0.009(3) -0.009(3)
B1 0.085(10) 0.052(8) 0.089(10) -0.009(7) 0.014(8) 0.031(7)
F1 0.174(8) 0.076(5) 0.257(11) -0.052(6) 0.036(7) 0.051(5)
F2 0.113(5) 0.104(5) 0.119(6) 0.001(5) 0.009(4) 0.002(4)
F3 0.115(6) 0.118(6) 0.166(7) 0.006(5) -0.065(5) 0.034(5)
F4 0.078(4) 0.102(5) 0.078(4) -0.017(3) 0.004(3) 0.014(3)
Mo2 0.0422(4) 0.0281(4) 0.0233(4) -0.0001(3) -0.0022(3) 0.0053(3)
O1A 0.095(5) 0.041(4) 0.058(4) 0.016(3) 0.016(3) -0.005(3)
O2A 0.074(4) 0.090(5) 0.037(3) -0.003(3) -0.018(3) 0.029(4)
O3A 0.078(4) 0.051(4) 0.050(4) -0.023(3) -0.003(3) 0.014(3)
C6A 0.062(6) 0.055(6) 0.037(5) -0.016(4) 0.010(4) 0.000(4)
C7A 0.065(5) 0.040(5) 0.025(4) 0.002(3) -0.006(4) 0.016(4)
C8A 0.047(5) 0.045(5) 0.032(4) -0.006(4) -0.001(3) 0.009(4)
O4A 0.038(3) 0.066(4) 0.040(3) -0.012(3) 0.006(2) 0.004(3)
C9A 0.072(7) 0.065(6) 0.050(6) -0.016(5) 0.003(5) -0.006(5)
C91A 0.085(7) 0.082(7) 0.061(6) -0.020(5) 0.018(5) 0.001(6)
C92A 0.059(6) 0.100(9) 0.107(9) -0.001(7) 0.003(6) 0.025(6)
C1A 0.039(4) 0.029(4) 0.029(4) 0.005(3) 0.002(3) 0.009(3)
C10A 0.056(5) 0.023(4) 0.041(4) 0.000(3) -0.002(3) -0.013(3)
C11A 0.052(5) 0.020(4) 0.044(5) 0.001(3) -0.006(4) -0.003(3)
C12A 0.061(5) 0.027(4) 0.052(5) 0.005(4) -0.010(4) -0.005(4)
C13A 0.079(7) 0.036(5) 0.062(6) -0.004(4) -0.006(5) -0.007(5)
C14A 0.082(7) 0.058(6) 0.040(5) -0.001(4) 0.001(5) -0.023(5)
C15A 0.049(5) 0.066(6) 0.071(7) -0.005(5) 0.000(5) -0.016(5)
C16A 0.064(6) 0.041(5) 0.064(6) -0.011(4) 0.012(5) -0.021(4)
C2A 0.054(5) 0.027(4) 0.022(4) 0.001(3) 0.003(3) 0.014(3)
C20A 0.058(5) 0.049(5) 0.030(4) 0.004(4) -0.002(3) 0.018(4)
C21A 0.060(5) 0.025(4) 0.042(5) 0.000(3) -0.016(4) 0.001(4)
C22A 0.057(5) 0.038(5) 0.057(6) -0.003(4) -0.017(4) 0.008(4)
C23A 0.131(10) 0.044(6) 0.059(7) 0.016(5) -0.055(6) 0.011(6)
C24A 0.141(10) 0.043(6) 0.032(5) 0.025(5) -0.031(6) -0.009(6)
C25A 0.075(6) 0.074(7) 0.039(5) 0.011(5) 0.000(4) -0.004(5)
C26A 0.063(6) 0.052(5) 0.037(5) 0.008(4) 0.006(4) 0.010(4)
C3A 0.038(4) 0.039(4) 0.020(4) -0.002(3) -0.001(3) 0.002(3)
C30A 0.047(5) 0.051(5) 0.031(4) -0.001(4) -0.007(3) 0.004(4)
C31A 0.042(4) 0.037(4) 0.035(4) -0.004(3) -0.014(3) 0.000(4)
C32A 0.042(4) 0.046(5) 0.041(5) -0.004(4) -0.014(3) 0.011(4)
C33A 0.064(6) 0.070(7) 0.064(6) 0.001(5) -0.042(5) 0.018(5)
C34A 0.082(7) 0.063(6) 0.038(5) -0.012(4) -0.016(5) -0.004(5)
C35A 0.061(6) 0.060(6) 0.039(5) -0.011(4) 0.003(4) 0.014(4)
C36A 0.056(5) 0.043(5) 0.033(4) -0.006(4) -0.007(4) 0.012(4)
C4A 0.045(4) 0.025(4) 0.026(4) 0.001(3) 0.002(3) 0.009(3)
C40A 0.059(5) 0.040(5) 0.028(4) -0.008(3) -0.002(3) -0.009(4)
C41A 0.066(6) 0.024(4) 0.035(4) 0.002(3) -0.011(4) 0.005(4)
C42A 0.081(6) 0.051(5) 0.040(5) -0.015(4) -0.001(4) -0.017(5)
C43A 0.157(12) 0.041(6) 0.066(7) -0.015(5) -0.024(7) -0.016(7)
C44A 0.123(9) 0.057(6) 0.040(6) -0.012(5) 0.005(6) 0.013(6)
C45A 0.097(8) 0.061(6) 0.052(6) -0.016(5) 0.006(5) 0.024(6)
C46A 0.058(5) 0.043(5) 0.052(5) -0.013(4) 0.000(4) 0.015(4)
C5A 0.031(4) 0.035(4) 0.028(4) -0.001(3) -0.004(3) 0.005(3)
C50A 0.042(4) 0.044(5) 0.030(4) 0.004(3) 0.001(3) 0.008(4)
C51A 0.040(5) 0.041(5) 0.054(5) -0.004(4) 0.006(4) 0.007(4)
C52A 0.048(5) 0.062(6) 0.044(5) -0.004(4) 0.007(4) 0.015(4)
C53A 0.080(7) 0.086(7) 0.038(5) 0.009(5) 0.004(5) 0.030(6)
C54A 0.068(7) 0.077(7) 0.070(7) -0.005(6) 0.032(5) 0.019(5)
C55A 0.042(5) 0.062(6) 0.095(8) -0.012(6) 0.016(5) 0.012(4)
C56A 0.045(5) 0.041(5) 0.061(6) -0.005(4) 0.004(4) 0.003(4)
Mo1 0.0467(4) 0.0301(4) 0.0237(4) -0.0003(3) 0.0003(3) 0.0004(3)
O1 0.087(5) 0.051(4) 0.061(4) -0.020(3) 0.012(3) -0.016(3)
O2 0.074(4) 0.079(4) 0.029(3) 0.000(3) 0.008(3) -0.019(4)
O3 0.103(5) 0.040(4) 0.049(4) 0.015(3) -0.020(3) 0.015(3)
C6 0.065(6) 0.045(5) 0.038(5) 0.000(4) 0.013(4) -0.017(4)
C7 0.071(6) 0.028(4) 0.034(5) 0.000(3) 0.000(4) -0.004(4)
C8 0.054(5) 0.052(6) 0.044(5) -0.016(4) -0.007(4) 0.004(4)
O4 0.040(3) 0.091(5) 0.042(3) -0.020(3) -0.008(3) -0.007(3)
C9 0.102(9) 0.063(7) 0.067(7) -0.012(5) 0.003(6) 0.017(6)
C91 0.075(8) 0.121(11) 0.125(10) 0.010(8) 0.017(7) -0.035(8)
C92 0.093(8) 0.158(12) 0.058(7) -0.014(7) -0.009(6) 0.047(8)
C1 0.043(4) 0.031(4) 0.025(4) -0.003(3) -0.003(3) -0.002(3)
C10 0.081(6) 0.035(5) 0.033(4) -0.002(4) -0.006(4) 0.019(4)
C11 0.074(6) 0.038(5) 0.037(5) 0.004(4) 0.003(4) 0.024(4)
C12 0.073(7) 0.053(6) 0.054(6) 0.001(4) 0.000(5) 0.027(5)
C13 0.080(7) 0.063(7) 0.058(6) 0.008(5) 0.017(5) 0.022(5)
C14 0.108(9) 0.069(7) 0.044(6) 0.015(5) 0.024(6) 0.042(6)
C15 0.106(8) 0.042(6) 0.054(6) 0.000(5) -0.007(6) 0.024(5)
C16 0.083(6) 0.037(5) 0.034(5) 0.001(4) 0.012(4) 0.020(4)
C2 0.052(5) 0.037(4) 0.019(4) 0.004(3) 0.006(3) -0.002(4)
C20 0.046(5) 0.039(4) 0.035(4) 0.004(3) -0.002(3) 0.004(4)
C21 0.049(5) 0.043(5) 0.043(5) 0.005(4) 0.000(4) 0.003(4)
C22 0.044(5) 0.045(5) 0.053(5) 0.002(4) -0.005(4) -0.005(4)
C23 0.044(5) 0.059(6) 0.080(7) 0.002(5) -0.019(5) 0.002(4)
C24 0.073(7) 0.070(7) 0.068(7) -0.009(5) -0.029(5) 0.000(5)
C25 0.084(7) 0.072(7) 0.040(5) -0.001(5) -0.016(5) -0.012(6)
C26 0.060(5) 0.059(6) 0.040(5) 0.001(4) 0.001(4) -0.007(4)
C3 0.040(4) 0.031(4) 0.022(4) -0.004(3) 0.002(3) 0.006(3)
C30 0.055(5) 0.021(4) 0.039(4) 0.001(3) 0.005(3) 0.014(3)
C31 0.075(6) 0.021(4) 0.036(4) -0.001(3) 0.007(4) -0.004(4)
C32 0.068(6) 0.046(5) 0.040(5) -0.011(4) 0.015(4) -0.010(4)
C33 0.082(7) 0.056(6) 0.073(7) -0.021(5) 0.016(5) -0.020(5)
C34 0.120(9) 0.060(7) 0.051(6) -0.029(5) 0.004(6) -0.007(6)
C35 0.126(9) 0.043(6) 0.057(7) -0.015(5) 0.016(6) 0.028(6)
C36 0.114(8) 0.044(5) 0.046(6) -0.010(4) 0.000(5) 0.030(5)
C4 0.042(4) 0.035(4) 0.021(4) 0.007(3) 0.005(3) 0.007(3)
C40 0.047(5) 0.058(5) 0.031(4) 0.003(4) 0.006(3) 0.007(4)
C41 0.043(4) 0.030(4) 0.039(4) -0.008(3) 0.007(3) 0.007(3)
C42 0.055(5) 0.051(5) 0.044(5) -0.006(4) 0.004(4) -0.010(4)
C43 0.073(6) 0.044(5) 0.031(5) -0.007(4) -0.002(4) -0.001(4)
C44 0.089(7) 0.058(6) 0.037(5) -0.004(4) 0.009(5) 0.023(5)
C45 0.068(6) 0.051(6) 0.060(6) -0.006(5) 0.029(5) -0.010(5)
C46 0.050(5) 0.041(5) 0.027(4) 0.001(3) 0.008(3) -0.001(4)
C5 0.063(5) 0.027(4) 0.016(4) 0.003(3) 0.000(3) -0.002(4)
C50 0.065(5) 0.041(5) 0.036(4) -0.004(4) 0.005(4) -0.002(4)
C51 0.066(5) 0.026(4) 0.033(4) 0.005(3) 0.019(4) 0.004(4)
C52 0.108(8) 0.043(5) 0.025(5) 0.000(4) 0.003(4) -0.005(5)
C53 0.093(8) 0.057(6) 0.063(6) -0.001(5) -0.006(5) -0.010(6)
C54 0.119(10) 0.066(8) 0.051(7) 0.024(6) 0.031(6) 0.021(7)
C55 0.123(10) 0.032(5) 0.085(8) 0.030(5) 0.071(7) 0.027(6)
C56 0.069(6) 0.031(5) 0.061(6) 0.004(4) 0.029(4) 0.006(4)

loop_
_atom_type_symbol
_atom_type_description
_atom_type_scat_dispersion_real
_atom_type_scat_dispersion_imag
_atom_type_scat_source
C C 0.0033 0.0016 'International Tables Vol C Tables 4.2.6.8 and 6.1.1.4'
H H 0.0000 0.0000 'International Tables Vol C Tables 4.2.6.8 and 6.1.1.4'
B B 0.0013 0.0007 'International Tables Vol C Tables 4.2.6.8 and 6.1.1.4'
O O 0.0106 0.0060 'International Tables Vol C Tables 4.2.6.8 and 6.1.1.4'
F F 0.0171 0.0103 'International Tables Vol C Tables 4.2.6.8 and 6.1.1.4'
Cl Cl 0.1484 0.1585 'International Tables Vol C Tables 4.2.6.8 and 6.1.1.4'
Mo Mo -1.6832 0.6857 'International Tables Vol C Tables 4.2.6.8 and 6.1.1.4'

loop_
_geom_angle_atom_site_label_1
_geom_angle_atom_site_label_2
_geom_angle_atom_site_label_3
_geom_angle
F5 B2 F6 106.7(11)
F5 B2 F7 114.0(12)
F6 B2 F7 104.5(12)
F5 B2 F8 113.6(12)
F6 B2 F8 110.4(11)
F7 B2 F8 107.2(10)
F1 B1 F3 110.8(11)
F1 B1 F4 111.0(11)
F3 B1 F4 112.7(10)
F1 B1 F2 110.4(11)
F3 B1 F2 106.8(11)
F4 B1 F2 104.9(10)
C7A Mo2 C6A 76.4(3)
C7A Mo2 C8A 75.9(3)
C6A Mo2 C8A 102.1(3)
C7A Mo2 O4A 147.3(3)
C6A Mo2 O4A 86.7(3)
C8A Mo2 O4A 80.7(2)
C7A Mo2 C5A 76.7(3)
C6A Mo2 C5A 113.0(3)
C8A Mo2 C5A 128.1(3)
O4A Mo2 C5A 136.0(2)
C7A Mo2 C4A 100.4(3)
C6A Mo2 C4A 93.1(3)
C8A Mo2 C4A 162.9(3)
O4A Mo2 C4A 108.4(2)
C5A Mo2 C4A 36.1(2)
C7A Mo2 C3A 133.4(3)
C6A Mo2 C3A 107.8(3)
C8A Mo2 C3A 142.0(3)
O4A Mo2 C3A 78.3(2)
C5A Mo2 C3A 58.7(2)
C4A Mo2 C3A 34.4(2)
C7A Mo2 C1A 93.0(3)
C6A Mo2 C1A 148.2(3)
C8A Mo2 C1A 104.2(3)
O4A Mo2 C1A 114.9(2)
C5A Mo2 C1A 35.3(2)
C4A Mo2 C1A 58.9(2)
C3A Mo2 C1A 58.5(2)
C7A Mo2 C2A 127.6(3)
C6A Mo2 C2A 143.2(3)
C8A Mo2 C2A 110.3(3)
O4A Mo2 C2A 81.9(2)
C5A Mo2 C2A 58.5(2)
C4A Mo2 C2A 58.4(2)
C3A Mo2 C2A 35.6(2)
C1A Mo2 C2A 34.7(2)
O1A C6A Mo2 170.8(7)
O2A C7A Mo2 176.0(7)
O3A C8A Mo2 175.1(7)
C9A O4A Mo2 143.8(6)
O4A C9A C92A 119.5(9)
O4A C9A C91A 121.7(8)
C92A C9A C91A 118.7(9)
C2A C1A C5A 107.7(6)
C2A C1A C10A 124.1(6)
C5A C1A C10A 127.5(6)
C2A C1A Mo2 72.8(4)
C5A C1A Mo2 70.1(4)
C10A C1A Mo2 130.2(5)
C11A C10A C1A 118.3(6)
C12A C11A C16A 117.5(7)
C12A C11A C10A 119.0(7)
C16A C11A C10A 123.3(8)
C11A C12A C13A 121.5(8)
C14A C13A C12A 118.7(9)
C13A C14A C15A 122.4(9)
C14A C15A C16A 117.4(9)
C11A C16A C15A 122.3(9)
C1A C2A C3A 107.9(6)
C1A C2A C20A 127.7(7)
C3A C2A C20A 124.4(6)
C1A C2A Mo2 72.5(4)
C3A C2A Mo2 72.0(4)
C20A C2A Mo2 122.1(5)
C2A C20A C21A 113.9(6)
C26A C21A C22A 118.8(8)
C26A C21A C20A 124.2(7)
C22A C21A C20A 117.0(7)
C23A C22A C21A 118.7(9)
C24A C23A C22A 122.6(9)
C23A C24A C25A 118.5(8)
C24A C25A C26A 119.1(9)
C21A C26A C25A 122.2(8)
C4A C3A C2A 108.5(6)
C4A C3A C30A 127.2(6)
C2A C3A C30A 124.3(6)
C4A C3A Mo2 72.5(4)
C2A C3A Mo2 72.4(4)
C30A C3A Mo2 123.8(4)
C31A C30A C3A 111.6(6)
C32A C31A C36A 116.1(7)
C32A C31A C30A 120.5(7)
C36A C31A C30A 123.4(6)
C31A C32A C33A 121.1(8)
C34A C33A C32A 120.9(8)
C35A C34A C33A 118.5(8)
C36A C35A C34A 122.0(8)
C35A C36A C31A 121.3(7)
C3A C4A C5A 107.4(6)
C3A C4A C40A 125.0(6)
C5A C4A C40A 127.5(6)
C3A C4A Mo2 73.2(4)
C5A C4A Mo2 70.1(4)
C40A C4A Mo2 119.0(4)
C4A C40A C41A 113.5(6)
C46A C41A C42A 118.1(8)
C46A C41A C40A 121.8(7)
C42A C41A C40A 120.0(7)
C41A C42A C43A 120.1(9)
C44A C43A C42A 122.2(10)
C45A C44A C43A 115.6(9)
C44A C45A C46A 124.0(10)
C45A C46A C41A 120.0(8)
C1A C5A C4A 108.5(6)
C1A C5A C50A 125.8(6)
C4A C5A C50A 124.4(6)
C1A C5A Mo2 74.6(4)
C4A C5A Mo2 73.8(4)
C50A C5A Mo2 128.3(4)
C5A C50A C51A 114.2(6)
C56A C51A C52A 119.6(7)
C56A C51A C50A 117.1(7)
C52A C51A C50A 123.3(7)
C53A C52A C51A 120.8(8)
C54A C53A C52A 121.1(8)
C53A C54A C55A 119.5(8)
C54A C55A C56A 120.8(8)
C51A C56A C55A 118.2(8)
C7 Mo1 C6 76.2(3)
C7 Mo1 C8 75.5(3)
C6 Mo1 C8 102.2(3)
C7 Mo1 O4 146.8(3)
C6 Mo1 O4 79.9(3)
C8 Mo1 O4 87.5(3)
C7 Mo1 C2 77.2(3)
C6 Mo1 C2 129.4(3)
C8 Mo1 C2 111.6(3)
O4 Mo1 C2 136.0(2)
C7 Mo1 C5 126.5(3)
C6 Mo1 C5 109.2(3)
C8 Mo1 C5 145.0(3)
O4 Mo1 C5 83.1(2)
C2 Mo1 C5 58.2(2)
C7 Mo1 C1 92.4(3)
C6 Mo1 C1 104.4(3)
C8 Mo1 C1 147.1(3)
O4 Mo1 C1 115.9(2)
C2 Mo1 C1 35.5(2)
C5 Mo1 C1 34.1(2)
C7 Mo1 C4 134.0(3)
C6 Mo1 C4 140.9(3)
C8 Mo1 C4 108.9(3)
O4 Mo1 C4 78.3(2)
C2 Mo1 C4 58.3(2)
C5 Mo1 C4 36.1(2)
C1 Mo1 C4 58.4(2)
C7 Mo1 C3 101.1(3)
C6 Mo1 C3 163.3(3)
C8 Mo1 C3 92.8(3)
O4 Mo1 C3 108.2(2)
C2 Mo1 C3 35.6(2)
C5 Mo1 C3 58.9(2)
C1 Mo1 C3 59.0(2)
C4 Mo1 C3 34.6(2)
O1 C6 Mo1 176.0(7)
O2 C7 Mo1 178.1(7)
O3 C8 Mo1 172.9(7)
C9 O4 Mo1 144.8(7)
O4 C9 C92 124.7(10)
O4 C9 C91 120.2(10)
C92 C9 C91 115.1(10)
C5 C1 C2 108.7(6)
C5 C1 C10 124.0(6)
C2 C1 C10 126.1(6)
C5 C1 Mo1 72.9(4)
C2 C1 Mo1 72.1(4)
C10 C1 Mo1 130.8(5)
C11 C10 C1 117.3(6)
C12 C11 C16 118.4(8)
C12 C11 C10 123.2(8)
C16 C11 C10 118.3(8)
C11 C12 C13 122.4(9)
C12 C13 C14 117.0(10)
C15 C14 C13 123.6(9)
C14 C15 C16 118.0(9)
C15 C16 C11 120.5(9)
C1 C2 C3 107.8(6)
C1 C2 C20 126.8(7)
C3 C2 C20 124.6(6)
C1 C2 Mo1 72.4(4)
C3 C2 Mo1 72.7(4)
C20 C2 Mo1 128.1(4)
C2 C20 C21 114.6(6)
C22 C21 C26 119.3(7)
C22 C21 C20 118.8(7)
C26 C21 C20 121.8(7)
C21 C22 C23 121.6(8)
C24 C23 C22 119.0(8)
C23 C24 C25 121.5(8)
C24 C25 C26 120.4(8)
C21 C26 C25 118.2(8)
C4 C3 C2 107.4(6)
C4 C3 C30 125.8(6)
C2 C3 C30 126.8(6)
C4 C3 Mo1 72.5(4)
C2 C3 Mo1 71.7(4)
C30 C3 Mo1 120.1(4)
C3 C30 C31 112.7(6)
C32 C31 C36 118.3(8)
C32 C31 C30 122.5(7)
C36 C31 C30 119.3(8)
C31 C32 C33 123.4(9)
C34 C33 C32 117.4(9)
C33 C34 C35 120.2(9)
C34 C35 C36 121.5(10)
C31 C36 C35 119.3(9)
C3 C4 C5 108.0(6)
C3 C4 C40 126.7(7)
C5 C4 C40 125.1(6)
C3 C4 Mo1 72.9(4)
C5 C4 Mo1 71.7(4)
C40 C4 Mo1 125.4(5)
C4 C40 C41 113.3(6)
C46 C41 C42 119.3(7)
C46 C41 C40 119.8(6)
C42 C41 C40 121.0(6)
C43 C42 C41 120.3(7)
C42 C43 C44 121.7(8)
C43 C44 C45 117.9(8)
C46 C45 C44 120.7(8)
C41 C46 C45 120.1(7)
C1 C5 C4 108.1(6)
C1 C5 C50 128.0(7)
C4 C5 C50 123.9(7)
C1 C5 Mo1 73.0(4)
C4 C5 Mo1 72.2(4)
C50 C5 Mo1 121.5(4)
C5 C50 C51 114.7(6)
C56 C51 C52 118.4(7)
C56 C51 C50 117.6(7)
C52 C51 C50 123.9(6)
C53 C52 C51 126.1(8)
C52 C53 C54 115.6(9)
C55 C54 C53 119.8(9)
C54 C55 C56 123.0(9)
C51 C56 C55 117.1(9)

loop_
_geom_bond_atom_site_label_1
_geom_bond_atom_site_label_2
_geom_bond_distance
B2 F5 1.295(15)
B2 F6 1.340(15)
B2 F7 1.372(14)
B2 F8 1.391(13)
B1 F1 1.326(13)
B1 F3 1.330(14)
B1 F4 1.375(14)
B1 F2 1.384(13)
Mo2 C7A 1.970(8)
Mo2 C6A 2.006(9)
Mo2 C8A 2.043(8)
Mo2 O4A 2.166(5)
Mo2 C5A 2.316(7)
Mo2 C4A 2.364(7)
Mo2 C3A 2.373(6)
Mo2 C1A 2.375(7)
Mo2 C2A 2.379(6)
O1A C6A 1.145(9)
O2A C7A 1.164(8)
O3A C8A 1.108(8)
O4A C9A 1.212(10)
C9A C92A 1.481(12)
C9A C91A 1.529(11)
C1A C2A 1.416(9)
C1A C5A 1.424(9)
C1A C10A 1.507(9)
C10A C11A 1.493(9)
C11A C12A 1.356(11)
C11A C16A 1.376(11)
C12A C13A 1.423(11)
C13A C14A 1.328(12)
C14A C15A 1.378(12)
C15A C16A 1.401(11)
C2A C3A 1.453(9)
C2A C20A 1.499(10)
C20A C21A 1.553(10)
C21A C26A 1.351(11)
C21A C22A 1.403(10)
C22A C23A 1.371(12)
C23A C24A 1.371(14)
C24A C25A 1.383(13)
C25A C26A 1.390(10)
C3A C4A 1.400(9)
C3A C30A 1.525(9)
C30A C31A 1.510(9)
C31A C32A 1.374(9)
C31A C36A 1.403(10)
C32A C33A 1.385(10)
C33A C34A 1.353(12)
C34A C35A 1.351(11)
C35A C36A 1.344(10)
C4A C5A 1.450(9)
C4A C40A 1.515(10)
C40A C41A 1.518(10)
C41A C46A 1.371(11)
C41A C42A 1.378(10)
C42A C43A 1.388(12)
C43A C44A 1.373(14)
C44A C45A 1.362(13)
C45A C46A 1.364(11)
C5A C50A 1.497(9)
C50A C51A 1.520(10)
C51A C56A 1.388(10)
C51A C52A 1.390(10)
C52A C53A 1.358(11)
C53A C54A 1.355(12)
C54A C55A 1.384(12)
C55A C56A 1.407(11)
Mo1 C7 1.973(9)
Mo1 C6 2.032(9)
Mo1 C8 2.037(9)
Mo1 O4 2.156(5)
Mo1 C2 2.355(7)
Mo1 C5 2.357(6)
Mo1 C1 2.359(7)
Mo1 C4 2.364(7)
Mo1 C3 2.368(6)
O1 C6 1.125(9)
O2 C7 1.149(9)
O3 C8 1.119(9)
O4 C9 1.169(11)
C9 C92 1.474(12)
C9 C91 1.545(14)
C1 C5 1.382(10)
C1 C2 1.437(9)
C1 C10 1.510(10)
C10 C11 1.505(10)
C11 C12 1.357(11)
C11 C16 1.404(11)
C12 C13 1.382(12)
C13 C14 1.383(14)
C14 C15 1.346(13)
C15 C16 1.396(11)
C2 C3 1.444(10)
C2 C20 1.485(9)
C20 C21 1.526(9)
C21 C22 1.374(10)
C21 C26 1.388(10)
C22 C23 1.396(10)
C23 C24 1.349(12)
C24 C25 1.357(12)
C25 C26 1.426(11)
C3 C4 1.408(9)
C3 C30 1.498(9)
C30 C31 1.522(10)
C31 C32 1.361(11)
C31 C36 1.399(12)
C32 C33 1.422(11)
C33 C34 1.379(13)
C34 C35 1.382(13)
C35 C36 1.400(12)
C4 C5 1.464(10)
C4 C40 1.491(10)
C40 C41 1.522(9)
C41 C46 1.351(9)
C41 C42 1.393(10)
C42 C43 1.347(10)
C43 C44 1.360(11)
C44 C45 1.396(12)
C45 C46 1.375(10)
C5 C50 1.496(9)
C50 C51 1.556(10)
C51 C56 1.385(10)
C51 C52 1.393(11)
C52 C53 1.371(11)
C53 C54 1.409(13)
C54 C55 1.389(15)
C55 C56 1.414(13)

loop_
_geom_torsion_atom_site_label_1
_geom_torsion_atom_site_label_2
_geom_torsion_atom_site_label_3
_geom_torsion_atom_site_label_4
_geom_torsion
C7A Mo2 C6A O1A -55(4)
C8A Mo2 C6A O1A -128(4)
O4A Mo2 C6A O1A 153(4)
C5A Mo2 C6A O1A 13(5)
C4A Mo2 C6A O1A 44(4)
C3A Mo2 C6A O1A 76(4)
C1A Mo2 C6A O1A 18(5)
C2A Mo2 C6A O1A 81(5)
C6A Mo2 C7A O2A -56(10)
C8A Mo2 C7A O2A 50(10)
O4A Mo2 C7A O2A 4(10)
C5A Mo2 C7A O2A -175(10)
C4A Mo2 C7A O2A -147(10)
C3A Mo2 C7A O2A -158(10)
C1A Mo2 C7A O2A 154(10)
C2A Mo2 C7A O2A 155(10)
C7A Mo2 C8A O3A -26(8)
C6A Mo2 C8A O3A 46(8)
O4A Mo2 C8A O3A 131(8)
C5A Mo2 C8A O3A -86(8)
C4A Mo2 C8A O3A -105(8)
C3A Mo2 C8A O3A -172(8)
C1A Mo2 C8A O3A -115(8)
C2A Mo2 C8A O3A -151(8)
C7A Mo2 O4A C9A -8.5(12)
C6A Mo2 O4A C9A 49.8(10)
C8A Mo2 O4A C9A -53.0(10)
C5A Mo2 O4A C9A 170.1(9)
C4A Mo2 O4A C9A 142.0(10)
C3A Mo2 O4A C9A 158.8(10)
C1A Mo2 O4A C9A -154.4(10)
C2A Mo2 O4A C9A -165.2(10)
Mo2 O4A C9A C92A 179.8(7)
Mo2 O4A C9A C91A 0.4(15)
C7A Mo2 C1A C2A 178.6(4)
C6A Mo2 C1A C2A 109.9(6)
C8A Mo2 C1A C2A -105.2(4)
O4A Mo2 C1A C2A -19.0(5)
C5A Mo2 C1A C2A 116.8(6)
C4A Mo2 C1A C2A 78.2(4)
C3A Mo2 C1A C2A 37.8(4)
C7A Mo2 C1A C5A 61.8(4)
C6A Mo2 C1A C5A -6.9(7)
C8A Mo2 C1A C5A 138.0(4)
O4A Mo2 C1A C5A -135.8(4)
C4A Mo2 C1A C5A -38.6(4)
C3A Mo2 C1A C5A -79.0(4)
C2A Mo2 C1A C5A -116.8(6)
C7A Mo2 C1A C10A -60.9(6)
C6A Mo2 C1A C10A -129.6(7)
C8A Mo2 C1A C10A 15.3(7)
O4A Mo2 C1A C10A 101.5(6)
C5A Mo2 C1A C10A -122.7(8)
C4A Mo2 C1A C10A -161.3(7)
C3A Mo2 C1A C10A 158.2(7)
C2A Mo2 C1A C10A 120.5(8)
C2A C1A C10A C11A 127.2(8)
C5A C1A C10A C11A -63.8(10)
Mo2 C1A C10A C11A 31.1(10)
C1A C10A C11A C12A -87.6(9)
C1A C10A C11A C16A 97.0(9)
C16A C11A C12A C13A -4.6(11)
C10A C11A C12A C13A 179.7(6)
C11A C12A C13A C14A 2.9(12)
C12A C13A C14A C15A -0.2(13)
C13A C14A C15A C16A -0.6(13)
C12A C11A C16A C15A 3.8(11)
C10A C11A C16A C15A 179.2(7)
C14A C15A C16A C11A -1.2(12)
C5A C1A C2A C3A -2.0(7)
C10A C1A C2A C3A 168.9(6)
Mo2 C1A C2A C3A -63.7(4)
C5A C1A C2A C20A 179.2(7)
C10A C1A C2A C20A -9.9(11)
Mo2 C1A C2A C20A 117.5(7)
C5A C1A C2A Mo2 61.7(5)
C10A C1A C2A Mo2 -127.4(7)
C7A Mo2 C2A C1A -1.8(5)
C6A Mo2 C2A C1A -124.1(6)
C8A Mo2 C2A C1A 85.8(4)
O4A Mo2 C2A C1A 162.6(4)
C5A Mo2 C2A C1A -37.3(4)
C4A Mo2 C2A C1A -79.9(4)
C3A Mo2 C2A C1A -116.2(6)
C7A Mo2 C2A C3A 114.5(5)
C6A Mo2 C2A C3A -7.9(7)
C8A Mo2 C2A C3A -158.0(4)
O4A Mo2 C2A C3A -81.2(4)
C5A Mo2 C2A C3A 79.0(4)
C4A Mo2 C2A C3A 36.3(4)
C1A Mo2 C2A C3A 116.2(6)
C7A Mo2 C2A C20A -125.7(6)
C6A Mo2 C2A C20A 111.9(7)
C8A Mo2 C2A C20A -38.2(7)
O4A Mo2 C2A C20A 38.6(6)
C5A Mo2 C2A C20A -161.2(7)
C4A Mo2 C2A C20A 156.1(7)
C3A Mo2 C2A C20A 119.8(8)
C1A Mo2 C2A C20A -124.0(8)
C1A C2A C20A C21A 84.2(9)
C3A C2A C20A C21A -94.4(8)
Mo2 C2A C20A C21A 176.3(5)
C2A C20A C21A C26A -15.3(11)
C2A C20A C21A C22A 165.7(6)
C26A C21A C22A C23A -2.2(11)
C20A C21A C22A C23A 176.8(7)
C21A C22A C23A C24A 0.2(14)
C22A C23A C24A C25A -0.2(15)
C23A C24A C25A C26A 2.1(14)
C22A C21A C26A C25A 4.3(12)
C20A C21A C26A C25A -174.6(8)
C24A C25A C26A C21A -4.3(13)
C1A C2A C3A C4A 0.1(8)
C20A C2A C3A C4A 179.0(6)
Mo2 C2A C3A C4A -64.0(5)
C1A C2A C3A C30A -176.6(6)
C20A C2A C3A C30A 2.3(10)
Mo2 C2A C3A C30A 119.4(6)
C1A C2A C3A Mo2 64.1(5)
C20A C2A C3A Mo2 -117.1(7)
C7A Mo2 C3A C4A 19.6(6)
C6A Mo2 C3A C4A -68.3(5)
C8A Mo2 C3A C4A 151.4(5)
O4A Mo2 C3A C4A -150.9(4)
C5A Mo2 C3A C4A 38.2(4)
C1A Mo2 C3A C4A 79.9(4)
C2A Mo2 C3A C4A 116.6(6)
C7A Mo2 C3A C2A -97.0(5)
C6A Mo2 C3A C2A 175.1(4)
C8A Mo2 C3A C2A 34.8(6)
O4A Mo2 C3A C2A 92.4(4)
C5A Mo2 C3A C2A -78.4(4)
C4A Mo2 C3A C2A -116.6(6)
C1A Mo2 C3A C2A -36.8(4)
C7A Mo2 C3A C30A 143.0(6)
C6A Mo2 C3A C30A 55.1(6)
C8A Mo2 C3A C30A -85.2(7)
O4A Mo2 C3A C30A -27.5(6)
C5A Mo2 C3A C30A 161.6(7)
C4A Mo2 C3A C30A 123.4(7)
C1A Mo2 C3A C30A -156.7(7)
C2A Mo2 C3A C30A -119.9(8)
C4A C3A C30A C31A -104.5(8)
C2A C3A C30A C31A 71.5(9)
Mo2 C3A C30A C31A 162.5(5)
C3A C30A C31A C32A -137.0(7)
C3A C30A C31A C36A 42.8(10)
C36A C31A C32A C33A -0.1(11)
C30A C31A C32A C33A 179.6(7)
C31A C32A C33A C34A 0.3(13)
C32A C33A C34A C35A -0.8(14)
C33A C34A C35A C36A 1.1(13)
C34A C35A C36A C31A -0.9(12)
C32A C31A C36A C35A 0.4(11)
C30A C31A C36A C35A -179.3(7)
C2A C3A C4A C5A 1.8(7)
C30A C3A C4A C5A 178.3(6)
Mo2 C3A C4A C5A -62.2(4)
C2A C3A C4A C40A 177.9(6)
C30A C3A C4A C40A -5.6(11)
Mo2 C3A C4A C40A 113.9(6)
C2A C3A C4A Mo2 63.9(5)
C30A C3A C4A Mo2 -119.5(7)
C7A Mo2 C4A C3A -165.6(4)
C6A Mo2 C4A C3A 117.6(4)
C8A Mo2 C4A C3A -89.9(10)
O4A Mo2 C4A C3A 30.1(4)
C5A Mo2 C4A C3A -116.2(5)
C1A Mo2 C4A C3A -78.5(4)
C2A Mo2 C4A C3A -37.7(4)
C7A Mo2 C4A C5A -49.5(4)
C6A Mo2 C4A C5A -126.2(4)
C8A Mo2 C4A C5A 26.3(10)
O4A Mo2 C4A C5A 146.3(4)
C3A Mo2 C4A C5A 116.2(5)
C1A Mo2 C4A C5A 37.7(4)
C2A Mo2 C4A C5A 78.5(4)
C7A Mo2 C4A C40A 73.2(6)
C6A Mo2 C4A C40A -3.5(6)
C8A Mo2 C4A C40A 148.9(8)
O4A Mo2 C4A C40A -91.1(5)
C5A Mo2 C4A C40A 122.6(7)
C3A Mo2 C4A C40A -121.2(7)
C1A Mo2 C4A C40A 160.4(6)
C2A Mo2 C4A C40A -158.8(6)
C3A C4A C40A C41A 79.0(9)
C5A C4A C40A C41A -105.6(8)
Mo2 C4A C40A C41A 168.1(5)
C4A C40A C41A C46A 67.7(10)
C4A C40A C41A C42A -111.3(8)
C46A C41A C42A C43A -2.5(12)
C40A C41A C42A C43A 176.6(8)
C41A C42A C43A C44A 2.9(15)
C42A C43A C44A C45A -1.5(15)
C43A C44A C45A C46A -0.2(15)
C44A C45A C46A C41A 0.5(14)
C42A C41A C46A C45A 0.9(12)
C40A C41A C46A C45A -178.2(7)
C2A C1A C5A C4A 3.1(8)
C10A C1A C5A C4A -167.4(6)
Mo2 C1A C5A C4A 66.6(5)
C2A C1A C5A C50A 170.0(6)
C10A C1A C5A C50A -0.5(11)
Mo2 C1A C5A C50A -126.5(7)
C2A C1A C5A Mo2 -63.5(5)
C10A C1A C5A Mo2 126.0(7)
C3A C4A C5A C1A -3.0(7)
C40A C4A C5A C1A -179.0(6)
Mo2 C4A C5A C1A -67.2(5)
C3A C4A C5A C50A -170.1(6)
C40A C4A C5A C50A 13.9(11)
Mo2 C4A C5A C50A 125.7(6)
C3A C4A C5A Mo2 64.2(5)
C40A C4A C5A Mo2 -111.8(7)
C7A Mo2 C5A C1A -115.2(4)
C6A Mo2 C5A C1A 176.1(4)
C8A Mo2 C5A C1A -55.5(5)
O4A Mo2 C5A C1A 65.6(5)
C4A Mo2 C5A C1A 115.0(5)
C3A Mo2 C5A C1A 78.6(4)
C2A Mo2 C5A C1A 36.6(4)
C7A Mo2 C5A C4A 129.8(4)
C6A Mo2 C5A C4A 61.1(4)
C8A Mo2 C5A C4A -170.5(4)
O4A Mo2 C5A C4A -49.4(5)
C3A Mo2 C5A C4A -36.4(4)
C1A Mo2 C5A C4A -115.0(5)
C2A Mo2 C5A C4A -78.4(4)
C7A Mo2 C5A C50A 8.5(6)
C6A Mo2 C5A C50A -60.2(7)
C8A Mo2 C5A C50A 68.2(7)
O4A Mo2 C5A C50A -170.7(5)
C4A Mo2 C5A C50A -121.3(8)
C3A Mo2 C5A C50A -157.7(7)
C1A Mo2 C5A C50A 123.7(8)
C2A Mo2 C5A C50A 160.3(7)
C1A C5A C50A C51A -70.3(9)
C4A C5A C50A C51A 94.6(8)
Mo2 C5A C50A C51A -169.1(5)
C5A C50A C51A C56A 173.3(7)
C5A C50A C51A C52A -8.1(11)
C56A C51A C52A C53A -1.9(13)
C50A C51A C52A C53A 179.5(8)
C51A C52A C53A C54A 3.0(15)
C52A C53A C54A C55A -2.2(16)
C53A C54A C55A C56A 0.4(15)
C52A C51A C56A C55A 0.2(12)
C50A C51A C56A C55A 178.8(7)
C54A C55A C56A C51A 0.6(13)
C7 Mo1 C6 O1 54(11)
C8 Mo1 C6 O1 -17(11)
O4 Mo1 C6 O1 -102(11)
C2 Mo1 C6 O1 115(11)
C5 Mo1 C6 O1 179(100)
C1 Mo1 C6 O1 143(11)
C4 Mo1 C6 O1 -159(11)
C3 Mo1 C6 O1 137(11)
C6 Mo1 C7 O2 -28(22)
C8 Mo1 C7 O2 78(22)
O4 Mo1 C7 O2 17(23)
C2 Mo1 C7 O2 -165(22)
C5 Mo1 C7 O2 -132(22)
C1 Mo1 C7 O2 -133(22)
C4 Mo1 C7 O2 -179(100)
C3 Mo1 C7 O2 168(22)
C7 Mo1 C8 O3 63(6)
C6 Mo1 C8 O3 135(6)
O4 Mo1 C8 O3 -146(6)
C2 Mo1 C8 O3 -7(6)
C5 Mo1 C8 O3 -72(6)
C1 Mo1 C8 O3 -8(7)
C4 Mo1 C8 O3 -69(6)
C3 Mo1 C8 O3 -38(6)
C7 Mo1 O4 C9 2.9(14)
C6 Mo1 O4 C9 47.4(12)
C8 Mo1 O4 C9 -55.5(12)
C2 Mo1 O4 C9 -174.5(11)
C5 Mo1 O4 C9 158.3(12)
C1 Mo1 O4 C9 148.6(12)
C4 Mo1 O4 C9 -165.4(12)
C3 Mo1 O4 C9 -147.7(12)
Mo1 O4 C9 C92 5.3(19)
Mo1 O4 C9 C91 -176.8(8)
C7 Mo1 C1 C5 179.3(4)
C6 Mo1 C1 C5 103.0(4)
C8 Mo1 C1 C5 -113.9(6)
O4 Mo1 C1 C5 17.3(5)
C2 Mo1 C1 C5 -116.9(6)
C4 Mo1 C1 C5 -38.4(4)
C3 Mo1 C1 C5 -79.2(4)
C7 Mo1 C1 C2 -63.8(4)
C6 Mo1 C1 C2 -140.1(4)
C8 Mo1 C1 C2 3.0(7)
O4 Mo1 C1 C2 134.2(4)
C5 Mo1 C1 C2 116.9(6)
C4 Mo1 C1 C2 78.5(4)
C3 Mo1 C1 C2 37.7(4)
C7 Mo1 C1 C10 58.8(7)
C6 Mo1 C1 C10 -17.5(7)
C8 Mo1 C1 C10 125.5(7)
O4 Mo1 C1 C10 -103.2(7)
C2 Mo1 C1 C10 122.6(8)
C5 Mo1 C1 C10 -120.5(8)
C4 Mo1 C1 C10 -159.0(7)
C3 Mo1 C1 C10 160.3(7)
C5 C1 C10 C11 -127.4(8)
C2 C1 C10 C11 66.4(10)
Mo1 C1 C10 C11 -30.8(10)
C1 C10 C11 C12 -97.3(9)
C1 C10 C11 C16 86.1(9)
C16 C11 C12 C13 -2.8(12)
C10 C11 C12 C13 -179.4(8)
C11 C12 C13 C14 1.5(13)
C12 C13 C14 C15 1.1(14)
C13 C14 C15 C16 -2.2(14)
C14 C15 C16 C11 0.9(12)
C12 C11 C16 C15 1.6(12)
C10 C11 C16 C15 178.3(7)
C5 C1 C2 C3 -0.5(7)
C10 C1 C2 C3 167.5(6)
Mo1 C1 C2 C3 -64.6(5)
C5 C1 C2 C20 -171.0(6)
C10 C1 C2 C20 -3.1(11)
Mo1 C1 C2 C20 124.8(7)
C5 C1 C2 Mo1 64.1(5)
C10 C1 C2 Mo1 -127.9(7)
C7 Mo1 C2 C1 113.2(5)
C6 Mo1 C2 C1 53.5(5)
C8 Mo1 C2 C1 -178.3(4)
O4 Mo1 C2 C1 -68.2(5)
C5 Mo1 C2 C1 -36.0(4)
C4 Mo1 C2 C1 -78.8(4)
C3 Mo1 C2 C1 -115.7(5)
C7 Mo1 C2 C3 -131.0(4)
C6 Mo1 C2 C3 169.2(4)
C8 Mo1 C2 C3 -62.5(4)
O4 Mo1 C2 C3 47.5(5)
C5 Mo1 C2 C3 79.7(4)
C1 Mo1 C2 C3 115.7(5)
C4 Mo1 C2 C3 37.0(4)
C7 Mo1 C2 C20 -10.2(7)
C6 Mo1 C2 C20 -70.0(7)
C8 Mo1 C2 C20 58.3(7)
O4 Mo1 C2 C20 168.4(6)
C5 Mo1 C2 C20 -159.5(8)
C1 Mo1 C2 C20 -123.4(9)
C4 Mo1 C2 C20 157.8(8)
C3 Mo1 C2 C20 120.8(8)
C1 C2 C20 C21 70.5(9)
C3 C2 C20 C21 -98.6(8)
Mo1 C2 C20 C21 166.7(5)
C2 C20 C21 C22 -173.8(7)
C2 C20 C21 C26 9.9(11)
C26 C21 C22 C23 -1.2(13)
C20 C21 C22 C23 -177.5(8)
C21 C22 C23 C24 -0.3(14)
C22 C23 C24 C25 0.2(15)
C23 C24 C25 C26 1.4(15)
C22 C21 C26 C25 2.6(13)
C20 C21 C26 C25 178.9(8)
C24 C25 C26 C21 -2.8(14)
C1 C2 C3 C4 0.2(7)
C20 C2 C3 C4 171.1(6)
Mo1 C2 C3 C4 -64.2(4)
C1 C2 C3 C30 178.7(6)
C20 C2 C3 C30 -10.5(11)
Mo1 C2 C3 C30 114.3(7)
C1 C2 C3 Mo1 64.4(4)
C20 C2 C3 Mo1 -124.8(6)
C7 Mo1 C3 C4 164.3(4)
C6 Mo1 C3 C4 85.5(10)
C8 Mo1 C3 C4 -119.9(4)
O4 Mo1 C3 C4 -31.6(4)
C2 Mo1 C3 C4 115.8(6)
C5 Mo1 C3 C4 38.1(4)
C1 Mo1 C3 C4 78.2(4)
C7 Mo1 C3 C2 48.5(4)
C6 Mo1 C3 C2 -30.3(10)
C8 Mo1 C3 C2 124.3(4)
O4 Mo1 C3 C2 -147.4(4)
C5 Mo1 C3 C2 -77.6(4)
C1 Mo1 C3 C2 -37.6(4)
C4 Mo1 C3 C2 -115.8(6)
C7 Mo1 C3 C30 -73.9(6)
C6 Mo1 C3 C30 -152.7(8)
C8 Mo1 C3 C30 1.9(6)
O4 Mo1 C3 C30 90.1(6)
C2 Mo1 C3 C30 -122.5(7)
C5 Mo1 C3 C30 159.9(6)
C1 Mo1 C3 C30 -160.1(6)
C4 Mo1 C3 C30 121.8(7)
C4 C3 C30 C31 -79.2(9)
C2 C3 C30 C31 102.6(8)
Mo1 C3 C30 C31 -168.6(5)
C3 C30 C31 C32 -69.6(9)
C3 C30 C31 C36 110.7(8)
C36 C31 C32 C33 -1.7(12)
C30 C31 C32 C33 178.7(7)
C31 C32 C33 C34 0.0(13)
C32 C33 C34 C35 1.5(14)
C33 C34 C35 C36 -1.3(15)
C32 C31 C36 C35 1.8(12)
C30 C31 C36 C35 -178.5(7)
C34 C35 C36 C31 -0.4(14)
C2 C3 C4 C5 0.1(7)
C30 C3 C4 C5 -178.4(6)
Mo1 C3 C4 C5 -63.6(4)
C2 C3 C4 C40 -174.6(6)
C30 C3 C4 C40 6.9(11)
Mo1 C3 C4 C40 121.8(7)
C2 C3 C4 Mo1 63.6(4)
C30 C3 C4 Mo1 -114.9(6)
C7 Mo1 C4 C3 -21.7(6)
C6 Mo1 C4 C3 -153.0(5)
C8 Mo1 C4 C3 66.2(5)
O4 Mo1 C4 C3 149.4(4)
C2 Mo1 C4 C3 -38.0(4)
C5 Mo1 C4 C3 -116.2(6)
C1 Mo1 C4 C3 -80.0(4)
C7 Mo1 C4 C5 94.6(5)
C6 Mo1 C4 C5 -36.8(6)
C8 Mo1 C4 C5 -177.6(4)
O4 Mo1 C4 C5 -94.3(4)
C2 Mo1 C4 C5 78.2(4)
C1 Mo1 C4 C5 36.2(4)
C3 Mo1 C4 C5 116.2(6)
C7 Mo1 C4 C40 -144.9(6)
C6 Mo1 C4 C40 83.7(8)
C8 Mo1 C4 C40 -57.0(7)
O4 Mo1 C4 C40 26.2(6)
C2 Mo1 C4 C40 -161.2(7)
C5 Mo1 C4 C40 120.6(8)
C1 Mo1 C4 C40 156.8(7)
C3 Mo1 C4 C40 -123.2(8)
C3 C4 C40 C41 105.3(8)
C5 C4 C40 C41 -68.5(9)
Mo1 C4 C40 C41 -160.2(5)
C4 C40 C41 C46 134.4(7)
C4 C40 C41 C42 -44.5(10)
C46 C41 C42 C43 1.5(12)
C40 C41 C42 C43 -179.5(8)
C41 C42 C43 C44 -1.3(13)
C42 C43 C44 C45 1.2(13)
C43 C44 C45 C46 -1.3(13)
C42 C41 C46 C45 -1.6(12)
C40 C41 C46 C45 179.4(7)
C44 C45 C46 C41 1.5(13)
C2 C1 C5 C4 0.5(7)
C10 C1 C5 C4 -167.7(6)
Mo1 C1 C5 C4 64.1(4)
C2 C1 C5 C50 179.3(6)
C10 C1 C5 C50 11.1(11)
Mo1 C1 C5 C50 -117.1(7)
C2 C1 C5 Mo1 -63.6(5)
C10 C1 C5 Mo1 128.1(6)
C3 C4 C5 C1 -0.4(7)
C40 C4 C5 C1 174.4(6)
Mo1 C4 C5 C1 -64.7(5)
C3 C4 C5 C50 -179.2(6)
C40 C4 C5 C50 -4.5(10)
Mo1 C4 C5 C50 116.4(6)
C3 C4 C5 Mo1 64.3(4)
C40 C4 C5 Mo1 -120.9(7)
C7 Mo1 C5 C1 -0.8(5)
C6 Mo1 C5 C1 -87.6(5)
C8 Mo1 C5 C1 120.1(6)
O4 Mo1 C5 C1 -164.3(4)
C2 Mo1 C5 C1 37.5(4)
C4 Mo1 C5 C1 116.1(6)
C3 Mo1 C5 C1 79.5(4)
C7 Mo1 C5 C4 -116.9(5)
C6 Mo1 C5 C4 156.4(4)
C8 Mo1 C5 C4 4.0(7)
O4 Mo1 C5 C4 79.6(4)
C2 Mo1 C5 C4 -78.5(4)
C1 Mo1 C5 C4 -116.1(6)
C3 Mo1 C5 C4 -36.5(4)
C7 Mo1 C5 C50 123.7(6)
C6 Mo1 C5 C50 37.0(7)
C8 Mo1 C5 C50 -115.3(7)
O4 Mo1 C5 C50 -39.8(6)
C2 Mo1 C5 C50 162.1(7)
C1 Mo1 C5 C50 124.6(8)
C4 Mo1 C5 C50 -119.4(8)
C3 Mo1 C5 C50 -155.9(7)
C1 C5 C50 C51 -84.5(9)
C4 C5 C50 C51 94.2(8)
Mo1 C5 C50 C51 -177.0(5)
C5 C50 C51 C56 -167.2(7)
C5 C50 C51 C52 16.1(11)
C56 C51 C52 C53 -1.1(14)
C50 C51 C52 C53 175.6(9)
C51 C52 C53 C54 -0.1(15)
C52 C53 C54 C55 1.7(15)
C53 C54 C55 C56 -2.4(16)
C52 C51 C56 C55 0.5(11)
C50 C51 C56 C55 -176.4(7)
C54 C55 C56 C51 1.2(13)

loop_
_platon_squeeze_void_nr
_platon_squeeze_void_average_x
_platon_squeeze_void_average_y
_platon_squeeze_void_average_z
_platon_squeeze_void_volume
_platon_squeeze_void_count_electrons
_platon_squeeze_void_content
1 0.046 0.248 0.500 89 16 ' '
2 -0.046 0.751 0.500 88 16 ' '
3 0.219 0.748 1.000 86 15 ' '
4 0.781 0.252 1.000 86 16 ' '
